data_7205396
loop_
_publ_author_name
'Pan, Zhao-Rui'
'Xu, Jiao'
'Yao, Xiao-Qiang'
'Li, Yi-Zhi'
'Guo, Zi-Jian'
'Zheng, He-Gen'

_publ_section_title
;
 Syntheses, structures, magnetic and photoluminescence properties of
 metal--organic frameworks based on aromatic polycarboxylate acids
;
_journal_issue 5
_journal_name_full CrystEngComm
_journal_page_first 1617
_journal_paper_doi 10.1039/c0ce00490a
_journal_volume 13
_journal_year 2011
_chemical_formula_moiety 'C20 H11 Cd N2 O4, H2 O'
_chemical_formula_sum 'C20 H13 Cd N2 O5'
_chemical_formula_weight 473.72
_chemical_name_systematic
;
?
;
_space_group_IT_number 13
_symmetry_cell_setting monoclinic
_symmetry_space_group_name_Hall '-P 2yac'
_symmetry_space_group_name_H-M 'P 1 2/n 1'
_atom_sites_solution_hydrogens geom
_atom_sites_solution_primary direct
_atom_sites_solution_secondary difmap
_audit_creation_method SHELXL-97
_cell_angle_alpha 90.00
_cell_angle_beta 91.763(2)
_cell_angle_gamma 90.00
_cell_formula_units_Z 4
_cell_length_a 10.642(2)
_cell_length_b 10.768(2)
_cell_length_c 14.943(3)
_cell_measurement_reflns_used 3139
_cell_measurement_temperature 293(2)
_cell_measurement_theta_max 26.68
_cell_measurement_theta_min 2.32
_cell_volume 1711.6(6)
_computing_cell_refinement 'SMART (Bruker, 2000)'
_computing_data_collection 'SMART (Bruker, 2000)'
_computing_data_reduction 'SAINT (Bruker, 2000)'
_computing_molecular_graphics SHELXTL
_computing_publication_material SHELXTL
_computing_structure_refinement 'SHELXL-97 (Sheldrick, 1997)'
_computing_structure_solution 'SHELXS-97 (Sheldrick, 1990)'
_diffrn_ambient_temperature 293(2)
_diffrn_measured_fraction_theta_full 1.000
_diffrn_measured_fraction_theta_max 1.000
_diffrn_measurement_device_type 'CCD area detector'
_diffrn_measurement_method 'phi and omega scans'
_diffrn_radiation_monochromator graphite
_diffrn_radiation_source 'fine-focus sealed tube'
_diffrn_radiation_type MoK\a
_diffrn_radiation_wavelength 0.71073
_diffrn_reflns_av_R_equivalents 0.0587
_diffrn_reflns_av_sigmaI/netI 0.0534
_diffrn_reflns_limit_h_max 12
_diffrn_reflns_limit_h_min -12
_diffrn_reflns_limit_k_max 11
_diffrn_reflns_limit_k_min -12
_diffrn_reflns_limit_l_max 17
_diffrn_reflns_limit_l_min -17
_diffrn_reflns_number 10259
_diffrn_reflns_theta_full 25.00
_diffrn_reflns_theta_max 25.00
_diffrn_reflns_theta_min 1.89
_exptl_absorpt_coefficient_mu 1.313
_exptl_absorpt_correction_T_max 0.74
_exptl_absorpt_correction_T_min 0.72
_exptl_absorpt_correction_type multi-scan
_exptl_absorpt_process_details 'SADABS; Bruker, 2000'
_exptl_crystal_colour colorless
_exptl_crystal_density_diffrn 1.838
_exptl_crystal_density_method 'not measured'
_exptl_crystal_description block
_exptl_crystal_F_000 940
_exptl_crystal_size_max 0.26
_exptl_crystal_size_mid 0.24
_exptl_crystal_size_min 0.23
_refine_diff_density_max 0.771
_refine_diff_density_min -0.420
_refine_diff_density_rms 0.082
_refine_ls_extinction_method none
_refine_ls_goodness_of_fit_ref 1.001
_refine_ls_hydrogen_treatment constr
_refine_ls_matrix_type full
_refine_ls_number_parameters 253
_refine_ls_number_reflns 3013
_refine_ls_number_restraints 0
_refine_ls_restrained_S_all 1.001
_refine_ls_R_factor_all 0.0385
_refine_ls_R_factor_gt 0.0311
_refine_ls_shift/su_max 0.001
_refine_ls_shift/su_mean 0.000
_refine_ls_structure_factor_coef Fsqd
_refine_ls_weighting_details 'calc w=1/[\s^2^(Fo^2^)+(0.0173P)^2^+0.0000P] where P=(Fo^2^+2Fc^2^)/3'
_refine_ls_weighting_scheme calc
_refine_ls_wR_factor_gt 0.0601
_refine_ls_wR_factor_ref 0.0618
_reflns_number_gt 2495
_reflns_number_total 3013
_reflns_threshold_expression >2sigma(I)
_cod_data_source_file C0CE00490A.TXT
_cod_data_source_block 90721cm
_cod_depositor_comments
;
The following automatic conversions were performed:
'_symmetry_cell_setting' value 'Monoclinic' changed to 'monoclinic'
according to '/home/saulius/struct/CIF-dictionaries/cif_core.dic'
dictionary named 'cif_core.dic' version 2.4.1 from 2010-06-29.

Automatic conversion script
Id: cif_fix_enum 1555 2011-01-17 13:19:09Z saulius 
;
_cod_original_sg_symbol_Hall '-P 2yac '
_cod_original_sg_symbol_H-M 'P2/n '
_cod_database_code 7205396

loop_
_symmetry_equiv_pos_as_xyz
'x, y, z'
'-x+1/2, y, -z+1/2'
'-x, -y, -z'
'x-1/2, -y, z-1/2'

loop_
_atom_site_label
_atom_site_type_symbol
_atom_site_fract_x
_atom_site_fract_y
_atom_site_fract_z
_atom_site_U_iso_or_equiv
_atom_site_adp_type
_atom_site_occupancy
_atom_site_symmetry_multiplicity
_atom_site_calc_flag
_atom_site_refinement_flags
_atom_site_disorder_assembly
_atom_site_disorder_group
C1 C 0.6177(4) 0.8446(4) 0.6728(3) 0.0547(12) Uani 1 1 d . . .
H3 H 0.6885 0.7974 0.6877 0.066 Uiso 1 1 calc R . .
C2 C 0.5854(4) 0.9402(4) 0.7296(3) 0.0709(15) Uani 1 1 d . . .
H1 H 0.6336 0.9555 0.7814 0.085 Uiso 1 1 calc R . .
C3 C 0.4840(4) 1.0108(4) 0.7097(3) 0.0593(12) Uani 1 1 d . . .
H2 H 0.4629 1.0766 0.7466 0.071 Uiso 1 1 calc R . .
C4 C 0.4498(3) 0.8855(3) 0.5789(2) 0.0324(9) Uani 1 1 d . . .
C5 C 0.4108(4) 0.9843(3) 0.6327(3) 0.0418(10) Uani 1 1 d . . .
C6 C 0.2989(4) 1.0503(4) 0.6092(3) 0.0546(12) Uani 1 1 d . . .
H4 H 0.2755 1.1182 0.6433 0.066 Uiso 1 1 calc R . .
C7 C 0.2263(4) 1.0156(4) 0.5381(3) 0.0541(12) Uani 1 1 d . . .
H5 H 0.1534 1.0601 0.5239 0.065 Uiso 1 1 calc R . .
C8 C 0.2588(3) 0.9124(4) 0.4842(2) 0.0371(9) Uani 1 1 d . . .
C9 C 0.3729(3) 0.8498(3) 0.5014(2) 0.0310(8) Uani 1 1 d . . .
C10 C 0.3349(3) 0.7120(4) 0.3868(3) 0.0417(10) Uani 1 1 d . . .
H8 H 0.3605 0.6453 0.3522 0.050 Uiso 1 1 calc R . .
C11 C 0.2182(4) 0.7654(4) 0.3679(3) 0.0489(11) Uani 1 1 d . . .
H7 H 0.1659 0.7327 0.3227 0.059 Uiso 1 1 calc R . .
C12 C 0.1808(4) 0.8648(4) 0.4153(3) 0.0485(11) Uani 1 1 d . . .
H6 H 0.1033 0.9015 0.4022 0.058 Uiso 1 1 calc R . .
C13 C 0.8291(3) 0.6263(3) 0.5843(2) 0.0289(8) Uani 1 1 d . . .
C14 C 1.0610(3) 0.6681(3) 0.5960(2) 0.0403(10) Uani 1 1 d . . .
H10 H 1.0555 0.7047 0.5397 0.048 Uiso 1 1 calc R . .
C15 C 0.9552(3) 0.6183(3) 0.6329(2) 0.0279(8) Uani 1 1 d . . .
C16 C 0.9659(3) 0.5616(3) 0.7160(2) 0.0278(8) Uani 1 1 d . . .
H9 H 0.8950 0.5279 0.7414 0.033 Uiso 1 1 calc R . .
C17 C 1.0810(3) 0.5544(3) 0.7616(2) 0.0252(8) Uani 1 1 d . . .
C18 C 1.1880(3) 0.6075(3) 0.7250(2) 0.0277(8) Uani 1 1 d . . .
C19 C 1.1750(3) 0.6642(3) 0.6422(2) 0.0398(10) Uani 1 1 d . . .
H11 H 1.2449 0.7005 0.6171 0.048 Uiso 1 1 calc R . .
C20 C 1.0923(3) 0.4811(4) 0.8467(2) 0.0287(8) Uani 1 1 d . . .
Cd1 Cd 0.59716(2) 0.64933(2) 0.505925(16) 0.02903(10) Uani 1 1 d . . .
N1 N 0.4113(3) 0.7527(3) 0.45243(19) 0.0320(7) Uani 1 1 d . . .
N2 N 0.5530(3) 0.8170(3) 0.5985(2) 0.0363(8) Uani 1 1 d . . .
O1 O 0.9145(2) 0.7404(2) 0.33347(18) 0.0540(8) Uani 1 1 d . . .
H1D H 0.8736 0.7549 0.3803 0.065 Uiso 1 1 d R . .
H1A H 0.9094 0.6636 0.3207 0.081 Uiso 1 1 d R . .
O2 O 0.7369(2) 0.5720(2) 0.61713(16) 0.0408(7) Uani 1 1 d . . .
O3 O 0.8183(2) 0.6889(2) 0.51390(16) 0.0426(7) Uani 1 1 d . . .
O4 O 1.0557(2) 0.5266(2) 0.91899(14) 0.0354(6) Uani 1 1 d . . .
O5 O 1.1350(2) 0.3737(2) 0.84285(16) 0.0442(7) Uani 1 1 d . . .

loop_
_atom_site_aniso_label
_atom_site_aniso_U_11
_atom_site_aniso_U_22
_atom_site_aniso_U_33
_atom_site_aniso_U_23
_atom_site_aniso_U_13
_atom_site_aniso_U_12
C1 0.048(3) 0.064(3) 0.052(3) -0.021(2) -0.017(2) 0.012(2)
C2 0.066(3) 0.082(4) 0.064(3) -0.045(3) -0.023(3) 0.016(3)
C3 0.061(3) 0.055(3) 0.063(3) -0.026(3) 0.005(2) 0.005(2)
C4 0.034(2) 0.029(2) 0.034(2) 0.0015(17) 0.0031(17) -0.0022(17)
C5 0.044(2) 0.036(2) 0.046(3) -0.006(2) 0.0045(19) 0.0037(19)
C6 0.062(3) 0.041(3) 0.062(3) -0.008(2) 0.011(2) 0.015(2)
C7 0.046(3) 0.051(3) 0.066(3) 0.008(2) 0.009(2) 0.024(2)
C8 0.035(2) 0.041(2) 0.035(2) 0.0118(19) 0.0027(17) 0.0076(18)
C9 0.029(2) 0.032(2) 0.033(2) 0.0079(18) 0.0039(16) 0.0016(17)
C10 0.043(2) 0.047(2) 0.035(2) -0.001(2) -0.0056(18) 0.001(2)
C11 0.039(2) 0.069(3) 0.038(2) 0.009(2) -0.0151(19) -0.002(2)
C12 0.038(2) 0.062(3) 0.046(3) 0.021(2) -0.0033(19) 0.014(2)
C13 0.0269(19) 0.036(2) 0.0232(19) -0.0028(17) -0.0043(15) 0.0033(17)
C14 0.032(2) 0.061(3) 0.028(2) 0.0193(19) -0.0018(16) -0.0028(19)
C15 0.0236(18) 0.034(2) 0.0254(19) 0.0036(16) -0.0052(14) 0.0008(15)
C16 0.0181(17) 0.038(2) 0.0271(19) 0.0042(17) 0.0016(14) -0.0016(15)
C17 0.0238(18) 0.031(2) 0.0205(18) -0.0007(16) -0.0017(14) 0.0010(15)
C18 0.0194(18) 0.039(2) 0.0246(19) -0.0039(16) -0.0022(14) 0.0028(15)
C19 0.0225(19) 0.059(3) 0.038(2) 0.020(2) 0.0016(16) -0.0064(18)
C20 0.0145(17) 0.044(2) 0.027(2) 0.0049(18) -0.0044(14) -0.0012(16)
Cd1 0.02526(15) 0.03495(17) 0.02637(15) -0.00431(13) -0.00770(10) 0.00241(13)
N1 0.0303(17) 0.0343(18) 0.0310(17) 0.0016(15) -0.0041(13) -0.0007(14)
N2 0.0320(18) 0.0382(19) 0.0383(19) -0.0075(15) -0.0059(14) 0.0002(14)
O1 0.0507(18) 0.0468(17) 0.0653(19) -0.0039(15) 0.0121(15) 0.0010(14)
O2 0.0246(14) 0.0549(17) 0.0423(16) 0.0127(14) -0.0087(12) -0.0057(12)
O3 0.0306(15) 0.0638(18) 0.0326(15) 0.0151(14) -0.0096(11) 0.0024(13)
O4 0.0372(15) 0.0495(16) 0.0197(13) 0.0032(12) 0.0021(11) 0.0039(12)
O5 0.0524(17) 0.0469(17) 0.0332(15) 0.0086(13) -0.0013(12) 0.0173(14)

loop_
_atom_type_symbol
_atom_type_description
_atom_type_scat_dispersion_real
_atom_type_scat_dispersion_imag
_atom_type_scat_source
C C 0.0033 0.0016 'International Tables Vol C Tables 4.2.6.8 and 6.1.1.4'
H H 0.0000 0.0000 'International Tables Vol C Tables 4.2.6.8 and 6.1.1.4'
N N 0.0061 0.0033 'International Tables Vol C Tables 4.2.6.8 and 6.1.1.4'
O O 0.0106 0.0060 'International Tables Vol C Tables 4.2.6.8 and 6.1.1.4'
Cd Cd -0.8075 1.2024 'International Tables Vol C Tables 4.2.6.8 and 6.1.1.4'

loop_
_geom_angle_atom_site_label_1
_geom_angle_atom_site_label_2
_geom_angle_atom_site_label_3
_geom_angle
_geom_angle_site_symmetry_1
_geom_angle_site_symmetry_3
_geom_angle_publ_flag
N2 C1 C2 123.3(4) . . ?
N2 C1 H3 118.3 . . ?
C2 C1 H3 118.3 . . ?
C3 C2 C1 119.8(4) . . ?
C3 C2 H1 120.1 . . ?
C1 C2 H1 120.1 . . ?
C2 C3 C5 119.3(4) . . ?
C2 C3 H2 120.3 . . ?
C5 C3 H2 120.3 . . ?
N2 C4 C5 122.9(3) . . ?
N2 C4 C9 117.7(3) . . ?
C5 C4 C9 119.3(3) . . ?
C3 C5 C4 117.3(4) . . ?
C3 C5 C6 122.8(4) . . ?
C4 C5 C6 119.8(4) . . ?
C7 C6 C5 120.8(4) . . ?
C7 C6 H4 119.6 . . ?
C5 C6 H4 119.6 . . ?
C6 C7 C8 121.3(4) . . ?
C6 C7 H5 119.3 . . ?
C8 C7 H5 119.3 . . ?
C12 C8 C9 116.6(4) . . ?
C12 C8 C7 123.6(4) . . ?
C9 C8 C7 119.7(4) . . ?
N1 C9 C8 123.2(3) . . ?
N1 C9 C4 117.8(3) . . ?
C8 C9 C4 118.8(3) . . ?
N1 C10 C11 122.4(4) . . ?
N1 C10 H8 118.8 . . ?
C11 C10 H8 118.8 . . ?
C12 C11 C10 119.8(4) . . ?
C12 C11 H7 120.1 . . ?
C10 C11 H7 120.1 . . ?
C11 C12 C8 119.9(4) . . ?
C11 C12 H6 120.0 . . ?
C8 C12 H6 120.0 . . ?
O3 C13 O2 121.8(3) . . ?
O3 C13 C15 119.5(3) . . ?
O2 C13 C15 118.6(3) . . ?
O3 C13 Cd1 61.89(17) . . ?
O2 C13 Cd1 59.95(17) . . ?
C15 C13 Cd1 176.3(2) . . ?
C15 C14 C19 120.4(3) . . ?
C15 C14 H10 119.8 . . ?
C19 C14 H10 119.8 . . ?
C14 C15 C16 119.0(3) . . ?
C14 C15 C13 120.7(3) . . ?
C16 C15 C13 120.3(3) . . ?
C15 C16 C17 120.8(3) . . ?
C15 C16 H9 119.6 . . ?
C17 C16 H9 119.6 . . ?
C16 C17 C18 120.2(3) . . ?
C16 C17 C20 119.6(3) . . ?
C18 C17 C20 120.1(3) . . ?
C19 C18 C17 118.0(3) . . ?
C19 C18 C18 120.7(3) . 2_756 ?
C17 C18 C18 121.3(3) . 2_756 ?
C14 C19 C18 121.6(3) . . ?
C14 C19 H11 119.2 . . ?
C18 C19 H11 119.2 . . ?
O5 C20 O4 121.6(3) . . ?
O5 C20 C17 118.1(3) . . ?
O4 C20 C17 120.3(3) . . ?
N2 Cd1 O4 157.20(9) . 4_565 ?
N2 Cd1 O2 89.40(10) . . ?
O4 Cd1 O2 102.18(9) 4_565 . ?
N2 Cd1 N1 69.98(10) . . ?
O4 Cd1 N1 92.95(9) 4_565 . ?
O2 Cd1 N1 154.55(9) . . ?
N2 Cd1 O3 92.77(9) . . ?
O4 Cd1 O3 109.98(8) 4_565 . ?
O2 Cd1 O3 55.03(8) . . ?
N1 Cd1 O3 137.58(9) . . ?
N2 Cd1 O4 89.84(9) . 2_656 ?
O4 Cd1 O4 72.17(9) 4_565 2_656 ?
O2 Cd1 O4 84.12(8) . 2_656 ?
N1 Cd1 O4 81.18(9) . 2_656 ?
O3 Cd1 O4 139.00(8) . 2_656 ?
N2 Cd1 O5 134.29(10) . 4_565 ?
O4 Cd1 O5 53.72(8) 4_565 4_565 ?
O2 Cd1 O5 122.57(9) . 4_565 ?
N1 Cd1 O5 82.88(9) . 4_565 ?
O3 Cd1 O5 83.01(8) . 4_565 ?
O4 Cd1 O5 122.26(8) 2_656 4_565 ?
N2 Cd1 C13 90.69(10) . . ?
O4 Cd1 C13 108.69(9) 4_565 . ?
O2 Cd1 C13 27.56(9) . . ?
N1 Cd1 C13 157.22(10) . . ?
O3 Cd1 C13 27.49(9) . . ?
O4 Cd1 C13 111.65(10) 2_656 . ?
O5 Cd1 C13 103.92(9) 4_565 . ?
C10 N1 C9 117.9(3) . . ?
C10 N1 Cd1 125.1(3) . . ?
C9 N1 Cd1 116.3(2) . . ?
C1 N2 C4 117.4(3) . . ?
C1 N2 Cd1 124.3(3) . . ?
C4 N2 Cd1 118.2(2) . . ?
H1D O1 H1A 109.5 . . ?
C13 O2 Cd1 92.5(2) . . ?
C13 O3 Cd1 90.6(2) . . ?
C20 O4 Cd1 95.9(2) . 4_666 ?
C20 O4 Cd1 147.9(2) . 2_656 ?
Cd1 O4 Cd1 107.83(9) 4_666 2_656 ?
C20 O5 Cd1 88.7(2) . 4_666 ?

loop_
_geom_bond_atom_site_label_1
_geom_bond_atom_site_label_2
_geom_bond_distance
_geom_bond_site_symmetry_2
_geom_bond_publ_flag
C1 N2 1.322(4) . ?
C1 C2 1.384(5) . ?
C1 H3 0.9300 . ?
C2 C3 1.346(5) . ?
C2 H1 0.9300 . ?
C3 C5 1.399(5) . ?
C3 H2 0.9300 . ?
C4 N2 1.348(4) . ?
C4 C5 1.404(5) . ?
C4 C9 1.449(5) . ?
C5 C6 1.422(5) . ?
C6 C7 1.348(5) . ?
C6 H4 0.9300 . ?
C7 C8 1.422(5) . ?
C7 H5 0.9300 . ?
C8 C12 1.400(5) . ?
C8 C9 1.406(5) . ?
C9 N1 1.347(4) . ?
C10 N1 1.329(4) . ?
C10 C11 1.391(5) . ?
C10 H8 0.9300 . ?
C11 C12 1.350(5) . ?
C11 H7 0.9300 . ?
C12 H6 0.9300 . ?
C13 O3 1.251(4) . ?
C13 O2 1.255(4) . ?
C13 C15 1.509(4) . ?
C13 Cd1 2.711(3) . ?
C14 C15 1.378(5) . ?
C14 C19 1.378(4) . ?
C14 H10 0.9300 . ?
C15 C16 1.385(4) . ?
C16 C17 1.385(4) . ?
C16 H9 0.9300 . ?
C17 C18 1.401(4) . ?
C17 C20 1.499(4) . ?
C18 C19 1.382(5) . ?
C18 C18 1.496(6) 2_756 ?
C19 H11 0.9300 . ?
C20 O5 1.244(4) . ?
C20 O4 1.260(4) . ?
Cd1 N2 2.331(3) . ?
Cd1 O4 2.332(2) 4_565 ?
Cd1 O2 2.348(2) . ?
Cd1 N1 2.386(3) . ?
Cd1 O3 2.391(2) . ?
Cd1 O4 2.401(2) 2_656 ?
Cd1 O5 2.494(3) 4_565 ?
O1 H1D 0.8500 . ?
O1 H1A 0.8500 . ?
O4 Cd1 2.332(2) 4_666 ?
O4 Cd1 2.401(2) 2_656 ?
O5 Cd1 2.494(3) 4_666 ?
